data_4119622
loop_
_publ_author_name
'Julien Lieffrig'
'Olivier Jeannin'
'Marc Fourmigu\'e'

_publ_section_title
;
 Expanded Halogen-Bonded Anion Organic Networks with Star-Shaped
 Iodoethynyl-Substituted Molecules: From Corrugated 2D Hexagonal Lattices
 to Pyrite-Type 2-Fold Interpenetrated Cubic Lattices
;
_journal_name_full 'Journal of the American Chemical Society'
_journal_page_first 6200
_journal_page_last 6210
_journal_paper_doi 10.1021/ja400740v
_journal_volume 135
_journal_year 2013
_chemical_formula_moiety 'C12 F3 I3, C7 H18 N, C H Cl3, I'
_chemical_formula_sum 'C20 H19 Cl3 F3 I4 N'
_chemical_formula_weight 944.31
_chemical_name_systematic
; 
 ? 
;
_space_group_IT_number 14
_symmetry_cell_setting monoclinic
_symmetry_space_group_name_Hall '-P 2ybc'
_symmetry_space_group_name_H-M 'P 1 21/c 1'
_atom_sites_solution_hydrogens geom
_atom_sites_solution_primary direct
_atom_sites_solution_secondary difmap
_audit_creation_method SHELXL-97
_cell_angle_alpha 90.00
_cell_angle_beta 95.915(2)
_cell_angle_gamma 90.00
_cell_formula_units_Z 4
_cell_length_a 10.9075(5)
_cell_length_b 12.2733(5)
_cell_length_c 21.5797(10)
_cell_measurement_reflns_used 8627
_cell_measurement_temperature 150(2)
_cell_measurement_theta_max 27.46
_cell_measurement_theta_min 2.52
_cell_volume 2873.5(2)
_computing_cell_refinement 'Bruker SMART, 2006'
_computing_data_collection 'Bruker SMART, 2006'
_computing_data_reduction 'Bruker SAINT, 2006'
_computing_molecular_graphics 'Ortep-3 for Windows (Farrugia, 1997)'
_computing_publication_material 'WinGX publication routines (Farrugia, 1999)'
_computing_structure_refinement 'SHELXL-97 (Sheldrick, 1997)'
_computing_structure_solution 'SIR97 (Altomare et al., 1999)'
_diffrn_ambient_temperature 150(2)
_diffrn_detector 'CCD plate'
_diffrn_measured_fraction_theta_full 0.984
_diffrn_measured_fraction_theta_max 0.984
_diffrn_measurement_device_type 'APEXII, Bruker-AXS'
_diffrn_measurement_method 'CCD rotation images, thin slices'
_diffrn_radiation_monochromator graphite
_diffrn_radiation_source 'fine-focus sealed tube'
_diffrn_radiation_type MoK\a
_diffrn_radiation_wavelength 0.71073
_diffrn_reflns_av_R_equivalents 0.0331
_diffrn_reflns_av_sigmaI/netI 0.0347
_diffrn_reflns_limit_h_max 8
_diffrn_reflns_limit_h_min -14
_diffrn_reflns_limit_k_max 15
_diffrn_reflns_limit_k_min -15
_diffrn_reflns_limit_l_max 27
_diffrn_reflns_limit_l_min -27
_diffrn_reflns_number 22681
_diffrn_reflns_theta_full 27.54
_diffrn_reflns_theta_max 27.54
_diffrn_reflns_theta_min 1.90
_exptl_absorpt_coefficient_mu 4.645
_exptl_absorpt_correction_T_max 0.722
_exptl_absorpt_correction_T_min 0.612
_exptl_absorpt_correction_type multi-scan
_exptl_absorpt_process_details
;
  [Sheldrick, G.M. (2002). SADABS Bruker AXS Inc., Madison, Wisconsin, USA]
;
_exptl_crystal_colour colourless
_exptl_crystal_density_diffrn 2.183
_exptl_crystal_description prism
_exptl_crystal_F_000 1744
_exptl_crystal_size_max 0.16
_exptl_crystal_size_mid 0.09
_exptl_crystal_size_min 0.07
_refine_diff_density_max 2.784
_refine_diff_density_min -1.599
_refine_diff_density_rms 0.231
_refine_ls_extinction_method none
_refine_ls_goodness_of_fit_ref 1.160
_refine_ls_hydrogen_treatment constr
_refine_ls_matrix_type full
_refine_ls_number_parameters 280
_refine_ls_number_reflns 6517
_refine_ls_number_restraints 0
_refine_ls_restrained_S_all 1.160
_refine_ls_R_factor_all 0.0674
_refine_ls_R_factor_gt 0.0574
_refine_ls_shift/su_max 0.002
_refine_ls_shift/su_mean 0.000
_refine_ls_structure_factor_coef Fsqd
_refine_ls_weighting_details 'calc w=1/[\s^2^(Fo^2^)+(0.0358P)^2^+56.4168P] where P=(Fo^2^+2Fc^2^)/3'
_refine_ls_weighting_scheme calc
_refine_ls_wR_factor_gt 0.1397
_refine_ls_wR_factor_ref 0.1452
_reflns_number_gt 5549
_reflns_number_total 6517
_reflns_threshold_expression >2sigma(I)
_cod_data_source_file ja400740v_si_001_05.cif
_cod_data_source_block 1-Et3MeNI
_cod_original_sg_symbol_H-M 'P 21/c'
_cod_database_code 4119622

loop_
_symmetry_equiv_pos_as_xyz
'x, y, z'
'-x, y+1/2, -z+1/2'
'-x, -y, -z'
'x, -y-1/2, z-1/2'

loop_
_atom_site_label
_atom_site_type_symbol
_atom_site_fract_x
_atom_site_fract_y
_atom_site_fract_z
_atom_site_U_iso_or_equiv
_atom_site_adp_type
_atom_site_occupancy
_atom_site_symmetry_multiplicity
_atom_site_calc_flag
_atom_site_refinement_flags
I4 I 0.80441(6) 0.24218(5) 0.67325(3) 0.03128(16) Uani 1 1 d .
I1 I 0.01608(6) 0.41056(5) 1.10463(3) 0.03059(16) Uani 1 1 d .
I2 I 0.65671(6) 0.40100(6) 0.77456(3) 0.03829(18) Uani 1 1 d .
I3 I 0.67043(6) 1.03575(5) 1.09226(3) 0.03403(17) Uani 1 1 d .
F1 F 0.3105(5) 0.4515(4) 0.9260(3) 0.0334(12) Uani 1 1 d .
F2 F 0.6113(6) 0.7222(5) 0.9276(3) 0.0404(14) Uani 1 1 d .
F3 F 0.3352(6) 0.7235(5) 1.0792(3) 0.0377(14) Uani 1 1 d .
C1 C 0.1435(9) 0.4903(8) 1.0593(5) 0.032(2) Uani 1 1 d .
C2 C 0.2190(9) 0.5330(7) 1.0337(4) 0.0281(19) Uani 1 1 d .
C3 C 0.3162(8) 0.5853(7) 1.0034(5) 0.0278(19) Uani 1 1 d .
C4 C 0.3622(8) 0.5420(7) 0.9516(4) 0.0241(18) Uani 1 1 d .
C5 C 0.4617(9) 0.5841(8) 0.9244(4) 0.029(2) Uani 1 1 d .
C6 C 0.5146(8) 0.6777(8) 0.9527(4) 0.0270(19) Uani 1 1 d .
C7 C 0.4740(9) 0.7274(8) 1.0045(4) 0.0275(19) Uani 1 1 d .
C8 C 0.3745(9) 0.6784(8) 1.0287(4) 0.0279(19) Uani 1 1 d .
C9 C 0.5671(9) 0.4864(9) 0.8351(5) 0.034(2) Uani 1 1 d .
C10 C 0.5135(9) 0.5326(9) 0.8735(5) 0.033(2) Uani 1 1 d .
C11 C 0.5849(10) 0.9024(8) 1.0533(5) 0.033(2) Uani 1 1 d .
C12 C 0.5335(9) 0.8237(8) 1.0322(5) 0.033(2) Uani 1 1 d .
N1 N 0.2086(10) 0.1022(8) 0.2068(5) 0.045(2) Uani 1 1 d .
C13 C 0.2907(14) 0.0147(14) 0.2344(10) 0.086(6) Uani 1 1 d .
H13A H 0.2452 -0.0283 0.2620 0.104 Uiso 1 1 calc R
H13B H 0.3591 0.0484 0.2597 0.104 Uiso 1 1 calc R
C14 C 0.3429(16) -0.0620(13) 0.1881(8) 0.075(5) Uani 1 1 d .
H14A H 0.3949 -0.1151 0.2104 0.113 Uiso 1 1 calc R
H14B H 0.3901 -0.0209 0.1611 0.113 Uiso 1 1 calc R
H14C H 0.2764 -0.0983 0.1638 0.113 Uiso 1 1 calc R
C15 C 0.178(2) 0.1824(15) 0.2558(11) 0.105(7) Uani 1 1 d .
H15A H 0.1438 0.1426 0.2889 0.126 Uiso 1 1 calc R
H15B H 0.1144 0.2313 0.2374 0.126 Uiso 1 1 calc R
C16 C 0.285(2) 0.250(2) 0.2844(13) 0.134(10) Uani 1 1 d .
H16A H 0.2574 0.2983 0.3151 0.201 Uiso 1 1 calc R
H16B H 0.3181 0.2922 0.2524 0.201 Uiso 1 1 calc R
H16C H 0.3481 0.2029 0.3037 0.201 Uiso 1 1 calc R
C17 C 0.0946(14) 0.0594(14) 0.1711(11) 0.094(7) Uani 1 1 d .
H17A H 0.1169 0.0079 0.1400 0.113 Uiso 1 1 calc R
H17B H 0.0500 0.1190 0.1495 0.113 Uiso 1 1 calc R
C18 C 0.0089(14) 0.0014(13) 0.2155(8) 0.072(5) Uani 1 1 d .
H18A H -0.0637 -0.0254 0.1914 0.108 Uiso 1 1 calc R
H18B H -0.0142 0.0526 0.2458 0.108 Uiso 1 1 calc R
H18C H 0.0525 -0.0583 0.2363 0.108 Uiso 1 1 calc R
C19 C 0.272(2) 0.157(2) 0.1571(11) 0.150(13) Uani 1 1 d .
H19A H 0.3482 0.1886 0.1752 0.225 Uiso 1 1 calc R
H19B H 0.2200 0.2138 0.1382 0.225 Uiso 1 1 calc R
H19C H 0.2889 0.1050 0.1260 0.225 Uiso 1 1 calc R
Cl1 Cl 0.9491(3) 0.2489(3) 0.36620(17) 0.0570(8) Uani 1 1 d .
Cl2 Cl 1.1521(3) 0.2752(3) 0.4611(2) 0.0750(12) Uani 1 1 d .
Cl3 Cl 0.9099(4) 0.3522(4) 0.4833(2) 0.0762(11) Uani 1 1 d .
C20 C 0.9948(11) 0.2546(10) 0.4469(6) 0.051(3) Uani 1 1 d .
H20 H 0.9766 0.1835 0.4644 0.062 Uiso 1 1 calc R

loop_
_atom_site_aniso_label
_atom_site_aniso_U_11
_atom_site_aniso_U_22
_atom_site_aniso_U_33
_atom_site_aniso_U_23
_atom_site_aniso_U_13
_atom_site_aniso_U_12
I4 0.0343(3) 0.0236(3) 0.0368(3) 0.0001(2) 0.0080(3) 0.0064(2)
I1 0.0311(3) 0.0277(3) 0.0332(3) 0.0028(2) 0.0043(2) -0.0027(2)
I2 0.0361(4) 0.0507(4) 0.0293(3) -0.0018(3) 0.0090(3) 0.0113(3)
I3 0.0404(4) 0.0256(3) 0.0345(3) -0.0007(2) -0.0039(3) -0.0061(3)
F1 0.039(3) 0.025(3) 0.037(3) -0.008(2) 0.007(2) -0.006(2)
F2 0.039(3) 0.038(3) 0.046(4) -0.002(3) 0.012(3) -0.010(3)
F3 0.050(4) 0.032(3) 0.032(3) -0.012(2) 0.010(3) 0.002(3)
C1 0.033(5) 0.028(5) 0.034(5) -0.003(4) 0.002(4) 0.002(4)
C2 0.032(5) 0.025(4) 0.028(5) -0.002(4) 0.008(4) 0.006(4)
C3 0.022(4) 0.026(4) 0.035(5) 0.005(4) 0.000(4) -0.002(4)
C4 0.024(4) 0.016(4) 0.032(5) 0.001(3) -0.002(4) 0.002(3)
C5 0.031(5) 0.032(5) 0.023(4) 0.000(4) 0.000(4) 0.011(4)
C6 0.025(4) 0.028(5) 0.028(5) 0.002(4) 0.003(4) 0.002(4)
C7 0.027(5) 0.028(5) 0.027(4) 0.000(4) 0.002(4) 0.003(4)
C8 0.031(5) 0.026(4) 0.027(5) -0.003(4) 0.005(4) 0.009(4)
C9 0.027(5) 0.045(6) 0.032(5) -0.002(4) 0.009(4) 0.006(4)
C10 0.032(5) 0.037(5) 0.030(5) 0.003(4) 0.000(4) 0.003(4)
C11 0.035(5) 0.030(5) 0.032(5) -0.008(4) -0.005(4) -0.006(4)
C12 0.029(5) 0.030(5) 0.039(5) 0.001(4) 0.006(4) 0.003(4)
N1 0.053(6) 0.041(5) 0.043(5) 0.008(4) 0.016(5) 0.011(4)
C13 0.043(8) 0.068(10) 0.149(18) 0.049(11) 0.017(9) 0.017(7)
C14 0.073(11) 0.059(9) 0.091(12) -0.023(8) 0.000(9) 0.023(8)
C15 0.102(15) 0.062(11) 0.16(2) -0.033(12) 0.040(14) 0.014(10)
C16 0.112(19) 0.13(2) 0.16(2) -0.075(18) -0.004(17) -0.027(16)
C17 0.041(8) 0.065(10) 0.17(2) -0.013(12) -0.007(10) 0.017(7)
C18 0.050(8) 0.067(9) 0.101(13) 0.030(9) 0.017(8) 0.013(7)
C19 0.106(18) 0.23(3) 0.13(2) 0.11(2) 0.071(15) 0.056(19)
Cl1 0.0545(19) 0.0565(19) 0.062(2) 0.0030(15) 0.0145(15) 0.0005(15)
Cl2 0.0370(17) 0.072(2) 0.115(3) 0.027(2) 0.0013(19) 0.0030(16)
Cl3 0.056(2) 0.096(3) 0.075(3) -0.024(2) 0.0015(18) 0.012(2)
C20 0.036(6) 0.046(7) 0.071(9) 0.023(6) 0.005(6) -0.006(5)

loop_
_atom_type_symbol
_atom_type_description
_atom_type_scat_dispersion_real
_atom_type_scat_dispersion_imag
_atom_type_scat_source
C C 0.0033 0.0016 'International Tables Vol C Tables 4.2.6.8 and 6.1.1.4'
H H 0.0000 0.0000 'International Tables Vol C Tables 4.2.6.8 and 6.1.1.4'
N N 0.0061 0.0033 'International Tables Vol C Tables 4.2.6.8 and 6.1.1.4'
F F 0.0171 0.0103 'International Tables Vol C Tables 4.2.6.8 and 6.1.1.4'
I I -0.4742 1.8119 'International Tables Vol C Tables 4.2.6.8 and 6.1.1.4'
Cl Cl 0.1484 0.1585 'International Tables Vol C Tables 4.2.6.8 and 6.1.1.4'

loop_
_geom_angle_atom_site_label_1
_geom_angle_atom_site_label_2
_geom_angle_atom_site_label_3
_geom_angle
C2 C1 I1 177.8(9)
C1 C2 C3 178.1(11)
C4 C3 C8 116.4(8)
C4 C3 C2 122.6(8)
C8 C3 C2 120.8(9)
F1 C4 C3 118.8(8)
F1 C4 C5 116.8(8)
C3 C4 C5 124.4(8)
C4 C5 C6 115.4(8)
C4 C5 C10 123.2(9)
C6 C5 C10 121.3(9)
F2 C6 C7 118.2(8)
F2 C6 C5 117.6(8)
C7 C6 C5 124.2(9)
C6 C7 C8 116.1(9)
C6 C7 C12 121.8(9)
C8 C7 C12 122.1(9)
F3 C8 C7 117.3(8)
F3 C8 C3 119.3(9)
C7 C8 C3 123.4(9)
C10 C9 I2 176.4(10)
C9 C10 C5 173.2(11)
C12 C11 I3 178.0(10)
C11 C12 C7 177.7(11)
C13 N1 C17 113.0(12)
C13 N1 C19 108.1(13)
C17 N1 C19 102.2(16)
C13 N1 C15 111.0(14)
C17 N1 C15 111.1(13)
C19 N1 C15 111.1(16)
N1 C13 C14 115.7(15)
N1 C13 H13A 108.3
C14 C13 H13A 108.3
N1 C13 H13B 108.3
C14 C13 H13B 108.3
H13A C13 H13B 107.4
C13 C14 H14A 109.5
C13 C14 H14B 109.5
H14A C14 H14B 109.5
C13 C14 H14C 109.5
H14A C14 H14C 109.5
H14B C14 H14C 109.5
N1 C15 C16 115.2(17)
N1 C15 H15A 108.5
C16 C15 H15A 108.5
N1 C15 H15B 108.5
C16 C15 H15B 108.5
H15A C15 H15B 107.5
C15 C16 H16A 109.5
C15 C16 H16B 109.5
H16A C16 H16B 109.5
C15 C16 H16C 109.5
H16A C16 H16C 109.5
H16B C16 H16C 109.5
N1 C17 C18 111.1(17)
N1 C17 H17A 109.4
C18 C17 H17A 109.4
N1 C17 H17B 109.4
C18 C17 H17B 109.4
H17A C17 H17B 108.0
C17 C18 H18A 109.5
C17 C18 H18B 109.5
H18A C18 H18B 109.5
C17 C18 H18C 109.5
H18A C18 H18C 109.5
H18B C18 H18C 109.5
N1 C19 H19A 109.5
N1 C19 H19B 109.5
H19A C19 H19B 109.5
N1 C19 H19C 109.5
H19A C19 H19C 109.5
H19B C19 H19C 109.5
Cl2 C20 Cl3 112.5(8)
Cl2 C20 Cl1 110.8(7)
Cl3 C20 Cl1 111.2(7)
Cl2 C20 H20 107.3
Cl3 C20 H20 107.3
Cl1 C20 H20 107.3

loop_
_geom_bond_atom_site_label_1
_geom_bond_atom_site_label_2
_geom_bond_distance
I1 C1 2.031(11)
I2 C9 2.006(10)
I3 C11 2.023(9)
F1 C4 1.339(10)
F2 C6 1.350(11)
F3 C8 1.332(10)
C1 C2 1.164(14)
C2 C3 1.451(13)
C3 C4 1.379(13)
C3 C8 1.392(13)
C4 C5 1.385(14)
C5 C6 1.397(14)
C5 C10 1.435(14)
C6 C7 1.385(13)
C7 C8 1.389(14)
C7 C12 1.448(14)
C9 C10 1.203(14)
C11 C12 1.184(14)
N1 C13 1.483(16)
N1 C17 1.49(2)
N1 C19 1.50(2)
N1 C15 1.51(2)
C13 C14 1.53(2)
C13 H13A 0.9700
C13 H13B 0.9700
C14 H14A 0.9600
C14 H14B 0.9600
C14 H14C 0.9600
C15 C16 1.51(3)
C15 H15A 0.9700
C15 H15B 0.9700
C16 H16A 0.9600
C16 H16B 0.9600
C16 H16C 0.9600
C17 C18 1.58(2)
C17 H17A 0.9700
C17 H17B 0.9700
C18 H18A 0.9600
C18 H18B 0.9600
C18 H18C 0.9600
C19 H19A 0.9600
C19 H19B 0.9600
C19 H19C 0.9600
Cl1 C20 1.762(14)
Cl2 C20 1.730(12)
Cl3 C20 1.749(15)
C20 H20 0.9800

loop_
_geom_torsion_atom_site_label_1
_geom_torsion_atom_site_label_2
_geom_torsion_atom_site_label_3
_geom_torsion_atom_site_label_4
_geom_torsion
I1 C1 C2 C3 -46(49)
C1 C2 C3 C4 106(32)
C1 C2 C3 C8 -68(33)
C8 C3 C4 F1 179.0(8)
C2 C3 C4 F1 3.9(13)
C8 C3 C4 C5 0.9(14)
C2 C3 C4 C5 -174.2(9)
F1 C4 C5 C6 -179.2(8)
C3 C4 C5 C6 -1.0(13)
F1 C4 C5 C10 -3.2(13)
C3 C4 C5 C10 175.0(9)
C4 C5 C6 F2 -179.6(8)
C10 C5 C6 F2 4.3(13)
C4 C5 C6 C7 0.4(14)
C10 C5 C6 C7 -175.7(9)
F2 C6 C7 C8 -179.8(8)
C5 C6 C7 C8 0.2(14)
F2 C6 C7 C12 -0.7(14)
C5 C6 C7 C12 179.3(9)
C6 C7 C8 F3 178.8(8)
C12 C7 C8 F3 -0.3(14)
C6 C7 C8 C3 -0.4(14)
C12 C7 C8 C3 -179.4(9)
C4 C3 C8 F3 -179.3(8)
C2 C3 C8 F3 -4.1(13)
C4 C3 C8 C7 -0.1(14)
C2 C3 C8 C7 175.1(9)
I2 C9 C10 C5 56(22)
C4 C5 C10 C9 -107(10)
C6 C5 C10 C9 69(10)
I3 C11 C12 C7 -157(20)
C6 C7 C12 C11 1(29)
C8 C7 C12 C11 180(100)
C17 N1 C13 C14 62.8(19)
C19 N1 C13 C14 -49(2)
C15 N1 C13 C14 -171.6(15)
C13 N1 C15 C16 67(2)
C17 N1 C15 C16 -166(2)
C19 N1 C15 C16 -53(3)
C13 N1 C17 C18 66.7(16)
C19 N1 C17 C18 -177.4(15)
C15 N1 C17 C18 -58.9(17)
